data_2016491
loop_
_publ_author_name
'G\"orbitz, Carl Henrik'
'Hartviksen, Lars Male'

_publ_section_title
;
 The monohydrates of the four polar dipeptides
 <small>L</small>-seryl-<small>L</small>-asparagine,
 <small>L</small>-seryl-<small>L</small>-tyrosine,
 <small>L</small>-tryptophanyl-<small>L</small>-serine and
 <small>L</small>-tyrosyl-<small>L</small>-tryptophan
;
_journal_coeditor_code GG3137
_journal_issue 3
_journal_name_full 'Acta Crystallographica Section C'
_journal_page_first o171
_journal_page_last o176
_journal_paper_doi 10.1107/S0108270108004228
_journal_volume 64
_journal_year 2008
_chemical_formula_iupac 'C12 H16 N2 O5, H2 O'
_chemical_formula_moiety 'C12 H16 N2 O5, H2 O'
_chemical_formula_sum 'C12 H18 N2 O6'
_chemical_formula_weight 286.28
_chemical_name_systematic
;
L-Seryl-L-tyrosine monohydrate
;
_space_group_IT_number 18
_space_group_name_Hall 'P 2 2ab'
_symmetry_cell_setting orthorhombic
_symmetry_space_group_name_Hall 'P 2 2ab'
_symmetry_space_group_name_H-M 'P 21 21 2'
_atom_sites_solution_hydrogens geom
_atom_sites_solution_primary direct
_atom_sites_solution_secondary difmap
_audit_creation_method SHELXL-97
_cell_angle_alpha 90.00
_cell_angle_beta 90.00
_cell_angle_gamma 90.00
_cell_formula_units_Z 4
_cell_length_a 15.3480(9)
_cell_length_b 17.8805(11)
_cell_length_c 4.7728(3)
_cell_measurement_reflns_used 8269
_cell_measurement_temperature 105(2)
_cell_measurement_theta_max 28.40
_cell_measurement_theta_min 1.75
_cell_volume 1309.80(14)
_computing_cell_refinement 'SAINT (Bruker, 2001)'
_computing_data_collection 'SMART (Bruker, 1998)'
_computing_data_reduction 'SAINT (Bruker, 2001)'
_computing_molecular_graphics 'SHELXTL (Version 6.10; Sheldrick, 2008)'
_computing_publication_material 'SHELXTL (Version 6.10; Sheldrick, 2008)'
_computing_structure_refinement 'SHELXTL (Version 6.10; Sheldrick, 2008)'
_computing_structure_solution 'SHELXTL (Version 6.10; Sheldrick, 2008)'
_diffrn_ambient_temperature 105(2)
_diffrn_detector_area_resol_mean 8.3
_diffrn_measured_fraction_theta_full 0.995
_diffrn_measured_fraction_theta_max 0.995
_diffrn_measurement_device_type 'Siemens SMART CCD diffractometer'
_diffrn_measurement_method 'Sets of exposures each taken over 0.3\% \w rotation'
_diffrn_radiation_monochromator graphite
_diffrn_radiation_source 'fine-focus sealed tube'
_diffrn_radiation_type MoK\a
_diffrn_radiation_wavelength 0.71073
_diffrn_reflns_av_R_equivalents 0.0395
_diffrn_reflns_av_sigmaI/netI 0.0252
_diffrn_reflns_limit_h_max 20
_diffrn_reflns_limit_h_min -20
_diffrn_reflns_limit_k_max 23
_diffrn_reflns_limit_k_min -23
_diffrn_reflns_limit_l_max 6
_diffrn_reflns_limit_l_min -6
_diffrn_reflns_number 14151
_diffrn_reflns_theta_full 28.40
_diffrn_reflns_theta_max 28.40
_diffrn_reflns_theta_min 1.75
_diffrn_standards_decay_% 0
_diffrn_standards_number 0
_exptl_absorpt_coefficient_mu 0.117
_exptl_absorpt_correction_T_max 0.976
_exptl_absorpt_correction_T_min 0.814
_exptl_absorpt_correction_type multi-scan
_exptl_absorpt_process_details '(SADABS; Sheldrick, 1996)'
_exptl_crystal_colour colourless
_exptl_crystal_density_diffrn 1.452
_exptl_crystal_density_method 'not measured'
_exptl_crystal_description block
_exptl_crystal_F_000 608
_exptl_crystal_size_max 0.80
_exptl_crystal_size_mid 0.50
_exptl_crystal_size_min 0.20
_refine_diff_density_max 0.240
_refine_diff_density_min -0.238
_refine_ls_extinction_coef 0.025(3)
_refine_ls_extinction_expression Fc^*^=kFc[1+0.001xFc^2^\l^3^/sin(2\q)]^-1/4^
_refine_ls_extinction_method SHELXL97
_refine_ls_goodness_of_fit_ref 1.136
_refine_ls_hydrogen_treatment mixed
_refine_ls_matrix_type full
_refine_ls_number_parameters 206
_refine_ls_number_reflns 1932
_refine_ls_number_restraints 3
_refine_ls_restrained_S_all 1.135
_refine_ls_R_factor_all 0.0521
_refine_ls_R_factor_gt 0.0379
_refine_ls_shift/su_max 0.001
_refine_ls_shift/su_mean 0.000
_refine_ls_structure_factor_coef Fsqd
_refine_ls_weighting_details 'w=1/[\s^2^(Fo^2^)+(0.0385P)^2^+0.6547P] where P=(Fo^2^+2Fc^2^)/3'
_refine_ls_weighting_scheme calc
_refine_ls_wR_factor_gt 0.0880
_refine_ls_wR_factor_ref 0.1016
_reflns_number_gt 1655
_reflns_number_total 1932
_reflns_threshold_expression I>2\s(I)
_cod_data_source_file gg3137.cif
_cod_data_source_block SY
_cod_database_code 2016491
_cod_database_fobs_code 2016491

loop_
_symmetry_equiv_pos_as_xyz
'x, y, z'
'-x, -y, z'
'-x+1/2, y+1/2, -z'
'x+1/2, -y+1/2, -z'

loop_
_atom_site_type_symbol
_atom_site_label
_atom_site_fract_x
_atom_site_fract_y
_atom_site_fract_z
_atom_site_U_iso_or_equiv
_atom_site_adp_type
_atom_site_calc_flag
_atom_site_refinement_flags
_atom_site_occupancy
O O1 0.09778(12) 0.52864(10) 0.1718(4) 0.0313(4) Uani d . 1
H H4 0.048(2) 0.5513(18) 0.090(8) 0.047 Uiso d . 1
O O2 0.27723(13) 0.58953(11) 0.9110(4) 0.0322(5) Uani d . 1
O O3 0.70144(12) 0.61764(11) -0.0543(5) 0.0393(5) Uani d . 1
H H6 0.735(2) 0.655(2) -0.104(9) 0.059 Uiso d . 1
O O4 0.30283(12) 0.77640(10) 0.2429(4) 0.0299(4) Uani d . 1
O O5 0.38375(11) 0.84101(9) 0.5464(4) 0.0274(4) Uani d . 1
N N1 0.19134(15) 0.47846(12) 0.6692(5) 0.0249(4) Uani d . 1
H H1 0.154(2) 0.4957(18) 0.825(7) 0.037 Uiso d . 1
H H2 0.159(2) 0.4404(17) 0.560(7) 0.037 Uiso d . 1
H H3 0.241(2) 0.4547(17) 0.748(7) 0.037 Uiso d . 1
N N2 0.31198(14) 0.64926(12) 0.5087(4) 0.0236(4) Uani d . 1
H H5 0.3047(18) 0.6492(17) 0.337(7) 0.028 Uiso d . 1
C C1 0.21854(15) 0.54057(13) 0.4828(5) 0.0227(5) Uani d . 1
H H11 0.2549 0.5201 0.3268 0.027 Uiso calc R 1
C C2 0.13860(16) 0.57872(13) 0.3612(6) 0.0260(5) Uani d . 1
H H21 0.0977 0.5923 0.5133 0.031 Uiso calc R 1
H H22 0.1559 0.6250 0.2621 0.031 Uiso calc R 1
C C3 0.27301(16) 0.59550(14) 0.6552(5) 0.0231(5) Uani d . 1
C C4 0.35316(16) 0.71277(13) 0.6492(5) 0.0225(5) Uani d . 1
H H41 0.3173 0.7235 0.8194 0.027 Uiso calc R 1
C C5 0.44587(15) 0.69475(13) 0.7543(6) 0.0240(5) Uani d . 1
H H51 0.4679 0.7386 0.8592 0.029 Uiso calc R 1
H H52 0.4421 0.6525 0.8878 0.029 Uiso calc R 1
C C6 0.51152(15) 0.67495(13) 0.5316(5) 0.0234(5) Uani d . 1
C C7 0.52259(16) 0.60151(13) 0.4421(6) 0.0278(5) Uani d . 1
H H71 0.4866 0.5634 0.5183 0.033 Uiso calc R 1
C C8 0.58528(16) 0.58270(14) 0.2429(7) 0.0311(6) Uani d . 1
H H81 0.5914 0.5324 0.1821 0.037 Uiso calc R 1
C C9 0.63865(16) 0.63806(14) 0.1344(6) 0.0273(5) Uani d . 1
C C10 0.62790(15) 0.71177(14) 0.2176(6) 0.0274(5) Uani d . 1
H H101 0.6633 0.7500 0.1396 0.033 Uiso calc R 1
C C11 0.56504(15) 0.72919(14) 0.4154(6) 0.0260(5) Uani d . 1
H H111 0.5584 0.7797 0.4731 0.031 Uiso calc R 1
C C12 0.34644(15) 0.78185(13) 0.4617(5) 0.0235(5) Uani d . 1
O O1W 0.47158(13) 0.88314(12) 1.0312(4) 0.0365(5) Uani d D 1
H H1W 0.452(2) 0.865(2) 1.181(5) 0.055 Uiso d D 1
H H2W 0.436(2) 0.868(2) 0.902(5) 0.055 Uiso d D 1

loop_
_atom_site_aniso_label
_atom_site_aniso_U_11
_atom_site_aniso_U_22
_atom_site_aniso_U_33
_atom_site_aniso_U_12
_atom_site_aniso_U_13
_atom_site_aniso_U_23
O1 0.0277(9) 0.0286(9) 0.0375(11) -0.0001(7) -0.0083(8) -0.0052(8)
O2 0.0424(10) 0.0338(10) 0.0204(9) -0.0107(9) -0.0011(8) 0.0022(8)
O3 0.0364(10) 0.0276(9) 0.0539(13) -0.0026(8) 0.0198(10) -0.0065(10)
O4 0.0378(9) 0.0303(9) 0.0217(8) 0.0038(8) -0.0059(8) -0.0004(8)
O5 0.0317(9) 0.0229(8) 0.0276(9) -0.0036(7) -0.0024(8) 0.0014(8)
N1 0.0270(10) 0.0234(10) 0.0243(10) -0.0020(9) -0.0030(9) 0.0010(9)
N2 0.0285(10) 0.0262(9) 0.0162(9) -0.0054(8) -0.0016(9) 0.0007(9)
C1 0.0246(10) 0.0221(10) 0.0214(11) -0.0029(9) -0.0007(10) 0.0003(9)
C2 0.0274(12) 0.0227(11) 0.0279(12) 0.0024(10) -0.0026(10) -0.0020(10)
C3 0.0219(11) 0.0256(11) 0.0219(10) -0.0010(10) -0.0002(9) 0.0003(10)
C4 0.0244(11) 0.0239(11) 0.0193(10) -0.0027(9) -0.0001(9) -0.0006(10)
C5 0.0253(11) 0.0252(11) 0.0214(10) -0.0003(9) -0.0025(10) 0.0006(10)
C6 0.0214(10) 0.0240(11) 0.0247(11) 0.0019(9) -0.0011(10) 0.0002(10)
C7 0.0274(12) 0.0227(11) 0.0332(13) -0.0028(9) 0.0030(11) -0.0002(11)
C8 0.0304(12) 0.0241(11) 0.0388(14) -0.0012(10) 0.0049(12) -0.0028(12)
C9 0.0231(11) 0.0269(12) 0.0319(13) 0.0018(9) 0.0030(10) -0.0023(11)
C10 0.0223(11) 0.0246(11) 0.0352(14) -0.0032(9) 0.0013(11) -0.0002(11)
C11 0.0241(11) 0.0232(11) 0.0306(13) -0.0017(9) 0.0000(11) -0.0019(10)
C12 0.0234(11) 0.0244(11) 0.0226(11) 0.0011(9) 0.0016(10) -0.0027(10)
O1W 0.0410(11) 0.0398(11) 0.0288(10) -0.0130(9) -0.0016(9) 0.0059(9)

loop_
_atom_type_symbol
_atom_type_description
_atom_type_scat_dispersion_real
_atom_type_scat_dispersion_imag
_atom_type_scat_source
C C 0.0033 0.0016 'International Tables Vol C Tables 4.2.6.8 and 6.1.1.4'
H H 0.0000 0.0000 'International Tables Vol C Tables 4.2.6.8 and 6.1.1.4'
N N 0.0061 0.0033 'International Tables Vol C Tables 4.2.6.8 and 6.1.1.4'
O O 0.0106 0.0060 'International Tables Vol C Tables 4.2.6.8 and 6.1.1.4'

loop_
_geom_angle_atom_site_label_1
_geom_angle_atom_site_label_2
_geom_angle_atom_site_label_3
_geom_angle
C2 O1 H4 110(2)
C9 O3 H6 113(3)
C1 N1 H1 112.4(19)
C1 N1 H2 110.0(19)
H1 N1 H2 109(2)
C1 N1 H3 110.2(19)
H1 N1 H3 108(3)
H2 N1 H3 108(2)
C3 N2 C4 120.9(2)
C3 N2 H5 117(2)
C4 N2 H5 121(2)
N1 C1 C2 109.77(19)
N1 C1 C3 108.2(2)
C2 C1 C3 111.01(19)
N1 C1 H11 109.3
C2 C1 H11 109.3
C3 C1 H11 109.3
O1 C2 C1 108.47(19)
O1 C2 H21 110.0
C1 C2 H21 110.0
O1 C2 H22 110.0
C1 C2 H22 110.0
H21 C2 H22 108.4
O2 C3 N2 124.2(2)
O2 C3 C1 120.5(2)
N2 C3 C1 115.3(2)
N2 C4 C12 109.3(2)
N2 C4 C5 112.7(2)
C12 C4 C5 114.92(19)
N2 C4 H41 106.5
C12 C4 H41 106.5
C5 C4 H41 106.5
C6 C5 C4 115.9(2)
C6 C5 H51 108.3
C4 C5 H51 108.3
C6 C5 H52 108.3
C4 C5 H52 108.3
H51 C5 H52 107.4
C11 C6 C7 117.7(2)
C11 C6 C5 120.9(2)
C7 C6 C5 121.3(2)
C6 C7 C8 121.4(2)
C6 C7 H71 119.3
C8 C7 H71 119.3
C9 C8 C7 119.4(2)
C9 C8 H81 120.3
C7 C8 H81 120.3
O3 C9 C8 118.1(2)
O3 C9 C10 121.7(2)
C8 C9 C10 120.1(2)
C11 C10 C9 119.5(2)
C11 C10 H101 120.3
C9 C10 H101 120.3
C10 C11 C6 121.9(2)
C10 C11 H111 119.1
C6 C11 H111 119.1
O4 C12 O5 125.1(2)
O4 C12 C4 117.7(2)
O5 C12 C4 117.1(2)
H1W O1W H2W 105(2)

loop_
_geom_bond_atom_site_label_1
_geom_bond_atom_site_label_2
_geom_bond_distance
O1 C2 1.418(3)
O1 H4 0.95(3)
O2 C3 1.227(3)
O3 C9 1.369(3)
O3 H6 0.87(4)
O4 C12 1.244(3)
O5 C12 1.269(3)
N1 C1 1.483(3)
N1 H1 0.99(3)
N1 H2 0.99(3)
N1 H3 0.95(3)
N2 C3 1.331(3)
N2 C4 1.462(3)
N2 H5 0.82(3)
C1 C2 1.519(3)
C1 C3 1.530(3)
C1 H11 1.0000
C2 H21 0.9900
C2 H22 0.9900
C4 C12 1.529(3)
C4 C5 1.543(3)
C4 H41 1.0000
C5 C6 1.507(3)
C5 H51 0.9900
C5 H52 0.9900
C6 C11 1.387(3)
C6 C7 1.391(3)
C7 C8 1.394(4)
C7 H71 0.9500
C8 C9 1.385(4)
C8 H81 0.9500
C9 C10 1.386(3)
C10 C11 1.385(4)
C10 H101 0.9500
C11 H111 0.9500
O1W H1W 0.846(18)
O1W H2W 0.864(17)

loop_
_geom_hbond_atom_site_label_D
_geom_hbond_atom_site_label_H
_geom_hbond_atom_site_label_A
_geom_hbond_site_symmetry_A
_geom_hbond_distance_DH
_geom_hbond_distance_HA
_geom_hbond_distance_DA
_geom_hbond_angle_DHA
N1 H1 O1 1_556 0.99(3) 1.96(3) 2.936(3) 171(3)
N1 H2 O5 3_546 0.99(3) 1.96(3) 2.903(3) 158(3)
N1 H3 O3 2_666 0.95(3) 1.83(3) 2.721(3) 155(3)
O1 H4 O1W 4_466 0.95(3) 1.76(3) 2.679(3) 163(3)
N2 H5 O2 1_554 0.82(3) 2.34(3) 3.092(3) 153(3)
O3 H6 O4 4_565 0.87(4) 1.74(4) 2.612(3) 173(4)
C1 H11 O2 1_554 1.00 2.37 3.004(3) 121
O1W H1W O5 1_556 0.846(17) 2.07(2) 2.904(3) 167(4)
O1W H2W O5 . 0.846(17) 1.940(18) 2.782(3) 164(3)

loop_
_geom_torsion_atom_site_label_1
_geom_torsion_atom_site_label_2
_geom_torsion_atom_site_label_3
_geom_torsion_atom_site_label_4
_geom_torsion
_geom_torsion_publ_flag
N1 C1 C3 N2 171.4(2) y
C1 C3 N2 C4 169.2(2) y
C3 N2 C4 C12 -148.6(2) y
N2 C4 C12 O4 6.1(3) y
N1 C1 C2 O1 -68.9(3) y
N2 C4 C5 C6 62.4(3) y
C4 C5 C6 C7 -88.7(3) y
C3 C1 C2 O1 171.6(2) ?
C4 N2 C3 O2 -9.2(4) ?
N1 C1 C3 O2 -10.1(3) ?
C2 C1 C3 O2 110.4(3) ?
C2 C1 C3 N2 -68.1(3) ?
C3 N2 C4 C5 82.3(3) ?
C12 C4 C5 C6 -63.7(3) ?
C4 C5 C6 C11 93.4(3) ?
C11 C6 C7 C8 0.1(4) ?
C5 C6 C7 C8 -177.8(2) ?
C6 C7 C8 C9 0.9(4) ?
C7 C8 C9 O3 178.0(3) ?
C7 C8 C9 C10 -1.9(4) ?
O3 C9 C10 C11 -178.1(2) ?
C8 C9 C10 C11 1.8(4) ?
C9 C10 C11 C6 -0.7(4) ?
C7 C6 C11 C10 -0.2(4) ?
C5 C6 C11 C10 177.7(2) ?
C5 C4 C12 O4 133.9(2) ?
N2 C4 C12 O5 -176.0(2) ?
C5 C4 C12 O5 -48.2(3) ?

loop_
_cod_related_entry_id
_cod_related_entry_database
_cod_related_entry_code
1 ChemSpider 21195316
